data_4308885
loop_
_publ_author_name
'Shin-ichiro Noro'
'Susumu Kitagawa'
'Takayoshi Nakamura'
'Tatsuo Wada'

_publ_section_title
;
Synthesis and Crystallographic Characterization of Low-Dimensional and
Porous Coordination Compounds Capable of Supramolecular Aromatic
Interaction Using the 4,4'-Azobis(pyridine) Ligand
;
_journal_name_full 'Inorganic Chemistry'
_journal_page_first 3960
_journal_page_last 3971
_journal_paper_doi 10.1021/ic048371u
_journal_volume 44
_journal_year 2005
_chemical_formula_sum 'C70 H68 Co2 F24 N28 O6 P4'
_chemical_formula_weight 2095.21
_space_group_IT_number 2
_symmetry_cell_setting triclinic
_symmetry_Int_Tables_number 2
_symmetry_space_group_name_Hall '-P 1'
_symmetry_space_group_name_H-M 'P -1'
_cell_angle_alpha 105.07(1)
_cell_angle_beta 90.26(1)
_cell_angle_gamma 83.10(1)
_cell_formula_units_Z 1
_cell_length_a 11.736(5)
_cell_length_b 17.878(6)
_cell_length_c 10.615(4)
_cell_measurement_reflns_used 13064
_cell_measurement_temperature 293.2
_cell_measurement_theta_max 27.5
_cell_measurement_theta_min 3.1
_cell_volume 2134.2(14)
_computing_cell_refinement PROCESS-AUTO
_computing_data_collection PROCESS-AUTO
_computing_data_reduction 'teXsan Ver. 2.0'
_computing_publication_material 'teXsan Ver. 2.0'
_computing_structure_refinement 'teXsan Ver. 2.0'
_computing_structure_solution SIR92
_diffrn_detector_area_resol_mean 10.00
_diffrn_measured_fraction_theta_full 0.9859
_diffrn_measured_fraction_theta_max 0.9859
_diffrn_measurement_device_type 'Rigaku RAXIS-RAPID Imaging Plate'
_diffrn_measurement_method \w
_diffrn_radiation_type 'Mo K\a'
_diffrn_radiation_wavelength 0.7107
_diffrn_reflns_av_R_equivalents 0.048
_diffrn_reflns_limit_h_max 15
_diffrn_reflns_limit_h_min -15
_diffrn_reflns_limit_k_max 23
_diffrn_reflns_limit_k_min -22
_diffrn_reflns_limit_l_max 13
_diffrn_reflns_limit_l_min -13
_diffrn_reflns_number 20546
_diffrn_reflns_theta_full 27.48
_diffrn_reflns_theta_max 27.48
_exptl_absorpt_coefficient_mu 0.585
_exptl_absorpt_correction_type none
_exptl_crystal_colour red
_exptl_crystal_density_diffrn 1.630
_exptl_crystal_density_method 'not measured'
_exptl_crystal_description platelet
_exptl_crystal_F_000 1062.00
_exptl_crystal_size_max 0.412
_exptl_crystal_size_mid 0.269
_exptl_crystal_size_min 0.063
_refine_diff_density_max 1.02
_refine_diff_density_min -0.73
_refine_ls_extinction_method none
_refine_ls_goodness_of_fit_ref 1.490
_refine_ls_hydrogen_treatment noref
_refine_ls_number_parameters 676
_refine_ls_number_reflns 9650
_refine_ls_R_factor_gt 0.0798
_refine_ls_shift/su_max 0.0974
_refine_ls_structure_factor_coef Fsqd
_refine_ls_weighting_details 'w = 1/[\s^2^(Fo^2^) + (0.06000(Max(Fo^2^,0) + 2Fc^2^)/3)^2^]'
_refine_ls_weighting_scheme calc
_refine_ls_wR_factor_ref 0.2010
_reflns_number_gt 5461
_reflns_number_total 20546
_reflns_threshold_expression F^2^>2.0\s(F^2^)
_cod_data_source_file ic048371usi20050228_095834.cif
_cod_data_source_block {[Co2(azpy)6(H2O)5](PF6)2(
_cod_original_cell_volume 2134(1)
_cod_original_sg_symbol_H-M 'P -1 '
_cod_original_formula_sum 'C70 H68 Co2 F24 N28 O6 P4 '
_cod_database_code 4308885

loop_
_symmetry_equiv_pos_as_xyz
x,y,z
-x,-y,-z

loop_
_atom_site_label
_atom_site_type_symbol
_atom_site_fract_x
_atom_site_fract_y
_atom_site_fract_z
_atom_site_U_iso_or_equiv
_atom_site_adp_type
_atom_site_occupancy
_atom_site_symmetry_multiplicity
_atom_site_calc_flag
_atom_site_refinement_flags
_atom_site_disorder_assembly
_atom_site_disorder_group
Co(1) Co 0.32604(6) 0.23299(4) 0.40270(6) 0.0308(2) Uani 1.00 1 d . . .
P(1) P 0.3758(2) 0.10048(10) 0.8273(2) 0.0645(5) Uani 1.00 1 d . . .
P(2) P 0.8051(2) 0.3651(1) 0.4001(2) 0.0735(6) Uani 1.00 1 d . . .
F(1) F 0.3163(5) 0.1330(3) 0.7170(4) 0.112(2) Uani 1.00 1 d . . .
F(2) F 0.3006(8) 0.1622(3) 0.9279(6) 0.194(3) Uani 1.00 1 d . . .
F(3) F 0.4313(7) 0.0668(4) 0.9349(6) 0.179(3) Uani 1.00 1 d . . .
F(4) F 0.4500(5) 0.0360(3) 0.7250(6) 0.132(2) Uani 1.00 1 d . . .
F(5) F 0.2819(5) 0.0431(3) 0.8172(5) 0.112(2) Uani 1.00 1 d . . .
F(6) F 0.4676(6) 0.1572(3) 0.8317(7) 0.152(3) Uani 1.00 1 d . . .
F(7) F 0.6866(6) 0.3683(7) 0.3620(8) 0.283(5) Uani 1.00 1 d . . .
F(8) F 0.7753(6) 0.3695(4) 0.5449(6) 0.168(3) Uani 1.00 1 d . . .
F(9) F 0.9312(7) 0.3617(8) 0.4438(9) 0.238(5) Uani 1.00 1 d . . .
F(10) F 0.8432(7) 0.3642(5) 0.2635(7) 0.192(4) Uani 1.00 1 d . . .
F(11) F 0.793(1) 0.4516(3) 0.4410(7) 0.258(5) Uani 1.00 1 d . . .
F(12) F 0.831(1) 0.2793(4) 0.3649(10) 0.246(5) Uani 1.00 1 d . . .
O(1) O 0.4059(3) 0.1379(2) 0.4685(3) 0.0373(9) Uani 1.00 1 d . . .
O(2) O 0.2092(3) 0.2602(2) 0.5634(3) 0.0402(9) Uani 1.00 1 d . . .
O(3) O 0.238(1) 0.3319(6) 0.3657(10) 0.046(3) Uani 0.50 2 d P . .
O(4) O 0.080(3) 0.430(2) 0.532(3) 0.32(2) Uani 0.50 2 d P . .
N(1) N 0.4306(3) 0.3153(2) 0.5319(4) 0.036(1) Uani 1.00 1 d . . .
N(2) N 0.7533(4) 0.6221(3) 1.2187(4) 0.049(1) Uani 1.00 1 d . . .
N(3) N 0.5855(4) 0.4788(2) 0.8177(4) 0.049(1) Uani 1.00 1 d . . .
N(4) N 0.6298(4) 0.4565(2) 0.9081(4) 0.049(1) Uani 1.00 1 d . . .
N(5) N 0.4581(3) 0.2138(2) 0.2521(4) 0.037(1) Uani 1.00 1 d . . .
N(6) N 1.0360(4) 0.2105(3) -0.3138(5) 0.060(2) Uani 1.00 1 d . . .
N(7) N 0.7407(4) 0.1854(3) -0.0083(5) 0.060(2) Uani 1.00 1 d . . .
N(8) N 0.7437(4) 0.2359(3) -0.0680(5) 0.058(2) Uani 1.00 1 d . . .
N(9) N 0.2139(4) 0.1533(2) 0.2876(4) 0.041(1) Uani 1.00 1 d . . .
N(10) N -0.0247(6) 0.0274(3) 0.0264(7) 0.088(2) Uani 1.00 1 d . . .
N(11) N 0.223(1) 0.3149(7) 0.307(1) 0.037(3) Uani 0.50 2 d P . .
N(12) N -0.127(2) 0.616(2) -0.182(3) 0.064(7) Uani 0.50 2 d P . .
N(13) N 0.044(2) 0.482(1) 0.107(2) 0.087(7) Uani 0.50 2 d P . .
N(14) N 0.026(1) 0.4446(9) 0.018(2) 0.070(6) Uani 0.50 2 d P . .
N(15) N 0.6332(4) 0.1109(2) 0.5057(4) 0.047(1) Uani 1.00 1 d . . .
N(16) N 0.9859(4) 0.0266(3) 0.4763(5) 0.055(2) Uani 1.00 1 d . . .
C(1) C 0.4877(4) 0.2939(3) 0.6300(4) 0.039(1) Uani 1.00 1 d . . .
C(2) C 0.5430(5) 0.3430(3) 0.7251(5) 0.045(1) Uani 1.00 1 d . . .
C(3) C 0.5390(4) 0.4200(3) 0.7195(4) 0.039(1) Uani 1.00 1 d . . .
C(4) C 0.4842(5) 0.4432(3) 0.6206(5) 0.050(2) Uani 1.00 1 d . . .
C(5) C 0.4322(5) 0.3899(3) 0.5308(5) 0.049(2) Uani 1.00 1 d . . .
C(6) C 0.6986(6) 0.6449(3) 1.1202(6) 0.056(2) Uani 1.00 1 d . . .
C(7) C 0.6570(5) 0.5940(3) 1.0157(5) 0.049(2) Uani 1.00 1 d . . .
C(8) C 0.6720(4) 0.5150(3) 1.0085(5) 0.042(1) Uani 1.00 1 d . . .
C(9) C 0.7296(5) 0.4901(3) 1.1076(5) 0.049(2) Uani 1.00 1 d . . .
C(10) C 0.7670(5) 0.5459(4) 1.2090(5) 0.052(2) Uani 1.00 1 d . . .
C(11) C 0.5303(5) 0.1476(3) 0.2123(5) 0.049(2) Uani 1.00 1 d . . .
C(12) C 0.6241(5) 0.1394(3) 0.1321(5) 0.055(2) Uani 1.00 1 d . . .
C(13) C 0.6432(5) 0.1993(3) 0.0800(5) 0.053(2) Uani 1.00 1 d . . .
C(14) C 0.5690(5) 0.2679(3) 0.1139(5) 0.048(2) Uani 1.00 1 d . . .
C(15) C 0.4807(5) 0.2725(3) 0.2021(5) 0.049(2) Uani 1.00 1 d . . .
C(16) C 0.9465(6) 0.2660(4) -0.3055(7) 0.074(2) Uani 1.00 1 d . . .
C(17) C 0.8507(6) 0.2739(4) -0.2278(7) 0.075(2) Uani 1.00 1 d . . .
C(18) C 0.8463(5) 0.2235(3) -0.1484(5) 0.051(2) Uani 1.00 1 d . . .
C(19) C 0.9370(5) 0.1655(4) -0.1563(7) 0.066(2) Uani 1.00 1 d . . .
C(20) C 1.0278(5) 0.1631(4) -0.2390(6) 0.059(2) Uani 1.00 1 d . . .
C(21) C 0.2534(5) 0.0829(3) 0.2169(6) 0.055(2) Uani 1.00 1 d . . .
C(22) C 0.1835(7) 0.0366(4) 0.1292(5) 0.065(2) Uani 1.00 1 d . . .
C(23) C 0.0701(7) 0.0648(5) 0.1193(6) 0.072(2) Uani 1.00 1 d . . .
C(24) C 0.0288(7) 0.1369(5) 0.1964(7) 0.082(3) Uani 1.00 1 d . . .
C(25) C 0.1019(6) 0.1781(4) 0.2791(6) 0.065(2) Uani 1.00 1 d . . .
C(26) C 0.1770(9) 0.3878(6) 0.3658(10) 0.043(3) Uani 0.50 2 d P . .
C(27) C 0.117(1) 0.4387(8) 0.305(1) 0.062(4) Uani 0.50 2 d P . .
C(28) C 0.099(2) 0.410(2) 0.174(4) 0.064(9) Uani 0.50 2 d P . .
C(29) C 0.143(1) 0.333(1) 0.108(2) 0.061(5) Uani 0.50 2 d P . .
C(30) C 0.2030(9) 0.2912(6) 0.1744(9) 0.042(3) Uani 0.50 2 d P . .
C(31) C -0.124(2) 0.542(1) -0.220(2) 0.063(5) Uani 0.50 2 d P . .
C(32) C -0.069(2) 0.489(1) -0.164(2) 0.080(7) Uani 0.50 2 d P . .
C(33) C -0.026(1) 0.512(1) -0.045(2) 0.048(5) Uani 0.50 2 d P . .
C(34) C -0.024(2) 0.598(1) 0.006(2) 0.071(5) Uani 0.50 2 d P . .
C(35) C -0.078(2) 0.643(1) -0.074(2) 0.073(6) Uani 0.50 2 d P . .
C(36) C 0.7124(5) 0.1473(3) 0.4681(6) 0.060(2) Uani 1.00 1 d . . .
C(37) C 0.8279(5) 0.1209(3) 0.4568(6) 0.058(2) Uani 1.00 1 d . . .
C(38) C 0.8640(4) 0.0537(3) 0.4917(5) 0.044(1) Uani 1.00 1 d . . .
C(39) C 0.7839(5) 0.0147(3) 0.5343(6) 0.059(2) Uani 1.00 1 d . . .
C(40) C 0.6702(5) 0.0459(3) 0.5412(6) 0.057(2) Uani 1.00 1 d . . .
H(1) H 0.4897 0.2411 0.6333 0.0473 Uiso 1.00 1 calc . . .
H(2) H 0.5823 0.3250 0.7922 0.0535 Uiso 1.00 1 calc . . .
H(3) H 0.4822 0.4954 0.6144 0.0599 Uiso 1.00 1 calc . . .
H(4) H 0.3941 0.4069 0.4621 0.0589 Uiso 1.00 1 calc . . .
H(5) H 0.6884 0.6990 1.1236 0.0672 Uiso 1.00 1 calc . . .
H(6) H 0.6184 0.6127 0.9490 0.0589 Uiso 1.00 1 calc . . .
H(7) H 0.7428 0.4363 1.1054 0.0591 Uiso 1.00 1 calc . . .
H(8) H 0.8056 0.5287 1.2772 0.0629 Uiso 1.00 1 calc . . .
H(9) H 0.5152 0.1037 0.2416 0.0584 Uiso 1.00 1 calc . . .
H(10) H 0.6757 0.0925 0.1127 0.0662 Uiso 1.00 1 calc . . .
H(11) H 0.5784 0.3102 0.0779 0.0580 Uiso 1.00 1 calc . . .
H(12) H 0.4323 0.3207 0.2295 0.0584 Uiso 1.00 1 calc . . .
H(13) H 0.9498 0.3021 -0.3567 0.0891 Uiso 1.00 1 calc . . .
H(14) H 0.7884 0.3130 -0.2281 0.0902 Uiso 1.00 1 calc . . .
H(15) H 0.9366 0.1285 -0.1064 0.0793 Uiso 1.00 1 calc . . .
H(16) H 1.0904 0.1236 -0.2424 0.0712 Uiso 1.00 1 calc . . .
H(17) H 0.3309 0.0628 0.2252 0.0665 Uiso 1.00 1 calc . . .
H(18) H 0.2141 -0.0135 0.0774 0.0782 Uiso 1.00 1 calc . . .
H(19) H -0.0491 0.1577 0.1925 0.0989 Uiso 1.00 1 calc . . .
H(20) H 0.0720 0.2275 0.3341 0.0779 Uiso 1.00 1 calc . . .
H(21) H 0.1864 0.4059 0.4572 0.0512 Uiso 0.50 2 calc P . .
H(22) H 0.0904 0.4910 0.3507 0.0746 Uiso 0.50 2 calc P . .
H(23) H 0.1299 0.3131 0.0179 0.0733 Uiso 0.50 2 calc P . .
H(24) H 0.2355 0.2402 0.1282 0.0505 Uiso 0.50 2 calc P . .
H(25) H -0.1660 0.5227 -0.2957 0.0759 Uiso 0.50 2 calc P . .
H(26) H -0.0610 0.4356 -0.2087 0.0964 Uiso 0.50 2 calc P . .
H(27) H 0.0103 0.6203 0.0865 0.0848 Uiso 0.50 2 calc P . .
H(28) H -0.0771 0.6981 -0.0466 0.0874 Uiso 0.50 2 calc P . .
H(29) H 0.6882 0.1952 0.4474 0.0717 Uiso 1.00 1 calc . . .
H(30) H 0.8810 0.1485 0.4256 0.0692 Uiso 1.00 1 calc . . .
H(31) H 0.8065 -0.0324 0.5583 0.0712 Uiso 1.00 1 calc . . .
H(32) H 0.6152 0.0198 0.5729 0.0688 Uiso 1.00 1 calc . . .

loop_
_atom_site_aniso_label
_atom_site_aniso_U_11
_atom_site_aniso_U_22
_atom_site_aniso_U_33
_atom_site_aniso_U_12
_atom_site_aniso_U_13
_atom_site_aniso_U_23
Co(1) 0.0276(4) 0.0349(3) 0.0299(3) -0.0057(2) 0.0026(2) 0.0076(2)
P(1) 0.090(1) 0.0560(9) 0.0482(9) -0.0069(9) -0.0053(9) 0.0157(7)
P(2) 0.066(1) 0.065(1) 0.097(1) 0.0020(9) 0.006(1) 0.0393(10)
F(1) 0.115(4) 0.154(4) 0.089(3) -0.011(3) 0.001(3) 0.075(3)
F(2) 0.33(1) 0.112(4) 0.117(4) 0.010(5) 0.109(6) -0.003(3)
F(3) 0.216(8) 0.201(7) 0.160(6) -0.059(6) -0.102(6) 0.105(5)
F(4) 0.116(5) 0.111(4) 0.145(5) 0.015(3) 0.042(4) 0.003(3)
F(5) 0.116(4) 0.115(4) 0.127(4) -0.037(3) 0.002(3) 0.059(3)
F(6) 0.174(6) 0.132(4) 0.176(6) -0.080(4) -0.061(5) 0.060(4)
F(7) 0.074(5) 0.49(2) 0.174(7) -0.008(7) -0.021(5) -0.101(9)
F(8) 0.146(6) 0.228(7) 0.144(5) 0.049(5) 0.063(4) 0.102(5)
F(9) 0.104(6) 0.45(2) 0.198(8) -0.007(8) -0.001(6) 0.165(10)
F(10) 0.225(8) 0.226(7) 0.149(5) 0.049(6) 0.047(5) 0.125(6)
F(11) 0.53(2) 0.074(4) 0.165(6) -0.025(7) -0.112(9) 0.039(4)
F(12) 0.36(1) 0.077(4) 0.30(1) 0.041(6) 0.13(1) 0.073(5)
O(1) 0.033(2) 0.034(2) 0.046(2) -0.003(1) -0.001(1) 0.013(1)
O(2) 0.033(2) 0.047(2) 0.039(2) -0.011(1) 0.009(1) 0.004(1)
O(3) 0.049(6) 0.038(5) 0.053(7) -0.020(4) -0.011(5) 0.009(5)
O(4) 0.23(3) 0.36(4) 0.30(3) 0.05(3) 0.08(3) 0.01(3)
N(1) 0.025(2) 0.043(2) 0.037(2) -0.009(2) 0.006(2) 0.006(2)
N(2) 0.051(3) 0.053(3) 0.039(2) -0.019(2) 0.011(2) -0.004(2)
N(3) 0.052(3) 0.053(3) 0.041(2) -0.018(2) -0.007(2) 0.004(2)
N(4) 0.048(3) 0.051(3) 0.044(2) -0.011(2) -0.006(2) 0.004(2)
N(5) 0.034(2) 0.044(2) 0.032(2) -0.008(2) 0.003(2) 0.007(2)
N(6) 0.039(3) 0.079(3) 0.063(3) -0.014(2) 0.012(2) 0.019(3)
N(7) 0.050(3) 0.076(3) 0.059(3) -0.007(2) 0.019(3) 0.025(3)
N(8) 0.049(3) 0.061(3) 0.069(3) -0.005(2) 0.022(3) 0.027(2)
N(9) 0.042(3) 0.050(2) 0.030(2) -0.010(2) -0.005(2) 0.006(2)
N(10) 0.086(5) 0.064(4) 0.111(5) 0.017(3) 0.035(4) 0.029(4)
N(11) 0.031(6) 0.037(6) 0.045(8) -0.011(4) -0.008(5) 0.008(5)
N(12) 0.044(9) 0.09(2) 0.08(1) 0.015(8) -0.001(8) 0.06(1)
N(13) 0.08(1) 0.13(2) 0.04(1) 0.000(10) -0.022(9) 0.02(1)
N(14) 0.033(7) 0.06(1) 0.09(2) -0.016(10) 0.013(7) -0.030(9)
N(15) 0.036(3) 0.043(2) 0.063(3) -0.004(2) 0.001(2) 0.013(2)
N(16) 0.043(3) 0.068(3) 0.059(3) 0.001(2) -0.003(2) 0.027(2)
C(1) 0.041(3) 0.038(2) 0.031(2) -0.001(2) -0.003(2) -0.003(2)
C(2) 0.045(3) 0.047(3) 0.035(3) -0.005(2) -0.006(2) 0.001(2)
C(3) 0.037(3) 0.051(3) 0.027(2) -0.014(2) 0.003(2) 0.001(2)
C(4) 0.052(4) 0.050(3) 0.052(3) -0.018(3) -0.005(3) 0.016(2)
C(5) 0.049(4) 0.055(3) 0.051(3) -0.020(3) -0.007(3) 0.023(3)
C(6) 0.065(4) 0.041(3) 0.056(3) -0.009(3) 0.018(3) 0.000(2)
C(7) 0.050(4) 0.050(3) 0.045(3) 0.000(3) 0.007(3) 0.011(2)
C(8) 0.035(3) 0.042(3) 0.043(3) -0.008(2) 0.005(2) -0.001(2)
C(9) 0.045(3) 0.041(3) 0.055(3) -0.002(2) -0.002(3) 0.002(2)
C(10) 0.048(4) 0.074(4) 0.037(3) -0.018(3) -0.006(2) 0.014(3)
C(11) 0.044(3) 0.054(3) 0.050(3) -0.005(2) 0.016(3) 0.017(2)
C(12) 0.053(4) 0.060(3) 0.050(3) 0.008(3) 0.021(3) 0.015(3)
C(13) 0.039(3) 0.072(4) 0.051(3) -0.006(3) 0.014(3) 0.023(3)
C(14) 0.054(4) 0.052(3) 0.046(3) -0.012(3) 0.009(3) 0.021(2)
C(15) 0.045(3) 0.049(3) 0.055(3) 0.000(2) 0.017(3) 0.022(2)
C(16) 0.056(4) 0.113(6) 0.071(4) -0.017(4) 0.012(4) 0.051(4)
C(17) 0.046(4) 0.093(5) 0.097(5) 0.005(3) 0.025(4) 0.050(4)
C(18) 0.043(3) 0.064(3) 0.051(3) -0.009(3) 0.017(3) 0.021(3)
C(19) 0.044(4) 0.077(4) 0.086(4) 0.001(3) 0.027(3) 0.040(3)
C(20) 0.048(4) 0.077(4) 0.055(3) -0.007(3) 0.011(3) 0.021(3)
C(21) 0.054(4) 0.052(3) 0.052(3) -0.013(3) 0.001(3) -0.004(2)
C(22) 0.086(5) 0.061(4) 0.040(3) -0.029(3) 0.007(3) -0.011(3)
C(23) 0.074(5) 0.102(5) 0.047(4) -0.055(4) -0.025(3) 0.015(3)
C(24) 0.059(5) 0.095(5) 0.089(5) -0.024(4) -0.046(4) 0.011(4)
C(25) 0.045(4) 0.078(4) 0.061(4) -0.003(3) -0.018(3) 0.001(3)
C(26) 0.046(6) 0.037(6) 0.048(6) -0.006(5) -0.004(5) 0.017(4)
C(27) 0.039(7) 0.065(8) 0.078(9) 0.001(6) 0.000(7) 0.015(7)
C(28) 0.04(1) 0.10(2) 0.09(2) -0.02(1) -0.02(1) 0.07(2)
C(29) 0.06(1) 0.07(1) 0.059(9) -0.010(8) 0.020(9) 0.025(8)
C(30) 0.044(6) 0.049(6) 0.036(5) -0.002(5) -0.005(4) 0.019(4)
C(31) 0.06(1) 0.09(1) 0.052(9) 0.017(9) 0.000(7) 0.047(9)
C(32) 0.07(1) 0.12(2) 0.04(1) 0.06(1) 0.011(8) 0.035(9)
C(33) 0.030(7) 0.10(1) 0.033(9) 0.009(8) 0.003(7) 0.05(1)
C(34) 0.07(1) 0.09(1) 0.050(9) -0.01(1) -0.019(7) 0.012(9)
C(35) 0.05(1) 0.11(1) 0.08(1) -0.021(10) -0.006(8) 0.05(1)
C(36) 0.043(4) 0.058(4) 0.083(4) -0.002(3) 0.000(3) 0.030(3)
C(37) 0.043(3) 0.053(3) 0.085(4) -0.001(3) 0.003(3) 0.034(3)
C(38) 0.026(3) 0.053(3) 0.052(3) -0.004(2) -0.004(2) 0.012(2)
C(39) 0.044(4) 0.055(4) 0.083(4) 0.000(3) -0.011(3) 0.028(3)
C(40) 0.040(3) 0.064(4) 0.071(4) -0.005(3) -0.004(3) 0.023(3)

loop_
_atom_type_symbol
_atom_type_description
_atom_type_scat_dispersion_real
_atom_type_scat_dispersion_imag
_atom_type_scat_source
C C 0.003 0.002
;International Tables for Crystallography
(1992, Vol. C, Tables 4.2.6.8 and 6.1.1.1)
;
H H 0.000 0.000
;International Tables for Crystallography
(1992, Vol. C, Table 6.1.1.2)
;
O O 0.011 0.006
;International Tables for Crystallography
(1992, Vol. C, Tables 4.2.6.8 and 6.1.1.1)
;
N N 0.006 0.003
;International Tables for Crystallography
(1992, Vol. C, Tables 4.2.6.8 and 6.1.1.1)
;
Co Co 0.349 0.972
;International Tables for Crystallography
(1992, Vol. C, Tables 4.2.6.8 and 6.1.1.1)
;
P P 0.102 0.094
;International Tables for Crystallography
(1992, Vol. C, Tables 4.2.6.8 and 6.1.1.1)
;
F F 0.017 0.010
;International Tables for Crystallography
(1992, Vol. C, Tables 4.2.6.8 and 6.1.1.1)
;

loop_
_geom_angle_atom_site_label_1
_geom_angle_atom_site_label_2
_geom_angle_atom_site_label_3
_geom_angle
_geom_angle_site_symmetry_1
_geom_angle_site_symmetry_2
_geom_angle_site_symmetry_3
_geom_angle_publ_flag
O(1) Co(1) O(2) 89.0(1) . . . yes
O(1) Co(1) O(3) 171.6(3) . . . yes
O(1) Co(1) N(1) 91.8(1) . . . yes
O(1) Co(1) N(5) 91.0(1) . . . yes
O(1) Co(1) N(9) 87.9(1) . . . yes
O(1) Co(1) N(11) 168.4(3) . . . yes
O(2) Co(1) O(3) 83.0(3) . . . yes
O(2) Co(1) N(1) 85.4(1) . . . yes
O(2) Co(1) N(5) 173.5(1) . . . yes
O(2) Co(1) N(9) 90.3(1) . . . yes
O(2) Co(1) N(11) 92.3(3) . . . yes
O(3) Co(1) N(1) 85.1(3) . . . yes
O(3) Co(1) N(5) 96.7(3) . . . yes
O(3) Co(1) N(9) 94.6(3) . . . yes
O(3) Co(1) N(11) 16.8(3) . . . yes
N(1) Co(1) N(5) 88.1(1) . . . yes
N(1) Co(1) N(9) 175.7(1) . . . yes
N(1) Co(1) N(11) 99.7(3) . . . yes
N(5) Co(1) N(9) 96.2(2) . . . yes
N(5) Co(1) N(11) 89.0(4) . . . yes
N(9) Co(1) N(11) 80.6(3) . . . yes
F(1) P(1) F(2) 89.4(4) . . . yes
F(1) P(1) F(3) 178.3(4) . . . yes
F(1) P(1) F(4) 90.8(3) . . . yes
F(1) P(1) F(5) 89.9(3) . . . yes
F(1) P(1) F(6) 88.1(3) . . . yes
F(2) P(1) F(3) 90.7(4) . . . yes
F(2) P(1) F(4) 178.4(4) . . . yes
F(2) P(1) F(5) 89.8(4) . . . yes
F(2) P(1) F(6) 91.1(4) . . . yes
F(3) P(1) F(4) 89.1(4) . . . yes
F(3) P(1) F(5) 88.4(4) . . . yes
F(3) P(1) F(6) 93.6(4) . . . yes
F(4) P(1) F(5) 88.6(3) . . . yes
F(4) P(1) F(6) 90.4(4) . . . yes
F(5) P(1) F(6) 177.8(3) . . . yes
F(7) P(2) F(8) 93.8(5) . . . yes
F(7) P(2) F(9) 178.8(5) . . . yes
F(7) P(2) F(10) 90.5(5) . . . yes
F(7) P(2) F(11) 89.7(7) . . . yes
F(7) P(2) F(12) 97.2(7) . . . yes
F(8) P(2) F(9) 85.0(4) . . . yes
F(8) P(2) F(10) 175.0(5) . . . yes
F(8) P(2) F(11) 86.3(4) . . . yes
F(8) P(2) F(12) 93.0(4) . . . yes
F(9) P(2) F(10) 90.7(5) . . . yes
F(9) P(2) F(11) 90.2(7) . . . yes
F(9) P(2) F(12) 82.9(6) . . . yes
F(10) P(2) F(11) 91.3(5) . . . yes
F(10) P(2) F(12) 88.9(4) . . . yes
F(11) P(2) F(12) 173.1(7) . . . yes
P(1) F(1) F(2) 44.4(2) . . . yes
P(1) F(1) F(4) 44.2(2) . . . yes
P(1) F(1) F(5) 45.3(2) . . . yes
P(1) F(1) F(6) 45.8(2) . . . yes
F(2) F(1) F(4) 88.6(3) . . . yes
F(2) F(1) F(5) 59.7(2) . . . yes
F(2) F(1) F(6) 60.8(3) . . . yes
F(4) F(1) F(5) 58.9(2) . . . yes
F(4) F(1) F(6) 60.3(3) . . . yes
F(5) F(1) F(6) 91.2(3) . . . yes
P(1) F(2) F(1) 46.2(2) . . . yes
P(1) F(2) F(3) 44.9(3) . . . yes
P(1) F(2) F(5) 46.3(2) . . . yes
P(1) F(2) F(6) 45.2(3) . . . yes
F(1) F(2) F(3) 91.1(3) . . . yes
F(1) F(2) F(5) 61.4(2) . . . yes
F(1) F(2) F(6) 59.7(3) . . . yes
F(3) F(2) F(5) 59.7(3) . . . yes
F(3) F(2) F(6) 62.2(3) . . . yes
F(5) F(2) F(6) 91.5(3) . . . yes
P(1) F(3) F(2) 44.3(2) . . . yes
P(1) F(3) F(4) 45.7(2) . . . yes
P(1) F(3) F(5) 46.7(2) . . . yes
F(2) F(3) F(4) 90.0(3) . . . yes
F(2) F(3) F(5) 60.5(3) . . . yes
F(4) F(3) F(5) 60.6(3) . . . yes
P(1) F(4) F(1) 45.0(2) . . . yes
P(1) F(4) F(3) 45.3(2) . . . yes
P(1) F(4) F(5) 46.4(2) . . . yes
P(1) F(4) F(6) 45.1(3) . . . yes
F(1) F(4) F(3) 90.2(3) . . . yes
F(1) F(4) F(5) 60.7(2) . . . yes
F(1) F(4) F(6) 58.9(3) . . . yes
F(3) F(4) F(5) 60.0(3) . . . yes
F(3) F(4) F(6) 62.3(3) . . . yes
F(5) F(4) F(6) 91.4(3) . . . yes
P(1) F(5) F(1) 44.8(2) . . . yes
P(1) F(5) F(2) 43.9(3) . . . yes
P(1) F(5) F(3) 44.9(2) . . . yes
P(1) F(5) F(4) 45.0(2) . . . yes
F(1) F(5) F(2) 58.9(2) . . . yes
F(1) F(5) F(3) 89.7(3) . . . yes
F(1) F(5) F(4) 60.3(2) . . . yes
F(2) F(5) F(3) 59.8(3) . . . yes
F(2) F(5) F(4) 88.9(3) . . . yes
F(3) F(5) F(4) 59.4(3) . . . yes
P(1) F(6) F(1) 46.1(2) . . . yes
P(1) F(6) F(2) 43.7(3) . . . yes
P(1) F(6) F(4) 44.5(2) . . . yes
F(1) F(6) F(2) 59.5(3) . . . yes
F(1) F(6) F(4) 60.8(3) . . . yes
F(2) F(6) F(4) 88.2(3) . . . yes
P(2) F(7) F(8) 45.1(3) . . . yes
P(2) F(7) F(10) 46.1(3) . . . yes
P(2) F(7) F(11) 45.9(4) . . . yes
P(2) F(7) F(12) 41.9(4) . . . yes
F(8) F(7) F(10) 91.1(4) . . . yes
F(8) F(7) F(11) 58.4(3) . . . yes
F(8) F(7) F(12) 60.2(4) . . . yes
F(10) F(7) F(11) 61.9(5) . . . yes
F(10) F(7) F(12) 58.3(3) . . . yes
F(11) F(7) F(12) 87.8(5) . . . yes
P(2) F(8) F(7) 41.1(3) . . . yes
P(2) F(8) F(9) 47.3(3) . . . yes
P(2) F(8) F(11) 45.4(3) . . . yes
P(2) F(8) F(12) 42.0(2) . . . yes
F(7) F(8) F(9) 88.4(4) . . . yes
F(7) F(8) F(11) 57.7(4) . . . yes
F(7) F(8) F(12) 59.8(4) . . . yes
F(9) F(8) F(11) 61.9(5) . . . yes
F(9) F(8) F(12) 55.5(4) . . . yes
F(11) F(8) F(12) 87.2(3) . . . yes
P(2) F(9) F(8) 47.7(3) . . . yes
P(2) F(9) F(10) 44.0(3) . . . yes
P(2) F(9) F(11) 43.7(4) . . . yes
P(2) F(9) F(12) 47.0(4) . . . yes
F(8) F(9) F(10) 91.7(4) . . . yes
F(8) F(9) F(11) 58.7(4) . . . yes
F(8) F(9) F(12) 64.9(4) . . . yes
F(10) F(9) F(11) 59.4(3) . . . yes
F(10) F(9) F(12) 59.9(4) . . . yes
F(11) F(9) F(12) 90.7(5) . . . yes
P(2) F(10) F(7) 43.4(3) . . . yes
P(2) F(10) F(9) 45.3(3) . . . yes
P(2) F(10) F(11) 43.8(3) . . . yes
P(2) F(10) F(12) 44.8(3) . . . yes
F(7) F(10) F(9) 88.7(4) . . . yes
F(7) F(10) F(11) 58.2(4) . . . yes
F(7) F(10) F(12) 62.9(5) . . . yes
F(9) F(10) F(11) 59.6(4) . . . yes
F(9) F(10) F(12) 55.8(4) . . . yes
F(11) F(10) F(12) 88.4(4) . . . yes
P(2) F(11) F(7) 44.4(4) . . . yes
P(2) F(11) F(8) 48.3(3) . . . yes
P(2) F(11) F(9) 46.1(4) . . . yes
P(2) F(11) F(10) 44.9(3) . . . yes
F(7) F(11) F(8) 63.9(5) . . . yes
F(7) F(11) F(9) 90.5(5) . . . yes
F(7) F(11) F(10) 59.9(4) . . . yes
F(8) F(11) F(9) 59.4(3) . . . yes
F(8) F(11) F(10) 93.2(3) . . . yes
F(9) F(11) F(10) 61.0(4) . . . yes
P(2) F(12) F(7) 40.9(4) . . . yes
P(2) F(12) F(8) 45.0(3) . . . yes
P(2) F(12) F(9) 50.1(4) . . . yes
P(2) F(12) F(10) 46.3(3) . . . yes
F(7) F(12) F(8) 60.0(3) . . . yes
F(7) F(12) F(9) 91.0(4) . . . yes
F(7) F(12) F(10) 58.8(4) . . . yes
F(8) F(12) F(9) 59.7(4) . . . yes
F(8) F(12) F(10) 91.2(3) . . . yes
F(9) F(12) F(10) 64.2(4) . . . yes
Co(1) O(3) N(11) 95(2) . . . yes
Co(1) O(3) C(26) 167(1) . . . yes
Co(1) O(3) C(30) 100.8(5) . . . yes
N(11) O(3) C(26) 91(2) . . . yes
N(11) O(3) C(30) 8(1) . . . yes
C(26) O(3) C(30) 87.7(8) . . . yes
Co(1) N(1) C(1) 119.5(3) . . . yes
Co(1) N(1) C(5) 124.8(3) . . . yes
C(1) N(1) C(5) 115.2(4) . . . yes
C(6) N(2) C(10) 116.4(5) . . . yes
N(4) N(3) C(3) 115.2(4) . . . yes
N(4) N(3) C(8) 34.9(3) . . . yes
C(3) N(3) C(8) 150.1(4) . . . yes
N(3) N(4) C(3) 35.3(3) . . . yes
N(3) N(4) C(8) 115.6(4) . . . yes
C(3) N(4) C(8) 150.8(4) . . . yes
Co(1) N(5) C(11) 123.9(3) . . . yes
Co(1) N(5) C(15) 120.5(3) . . . yes
C(11) N(5) C(15) 115.2(4) . . . yes
C(16) N(6) C(20) 115.4(5) . . . yes
N(8) N(7) C(13) 113.8(5) . . . yes
N(8) N(7) C(18) 36.7(3) . . . yes
C(13) N(7) C(18) 150.3(4) . . . yes
N(7) N(8) C(13) 36.0(3) . . . yes
N(7) N(8) C(18) 112.5(5) . . . yes
C(13) N(8) C(18) 148.3(4) . . . yes
Co(1) N(9) C(21) 122.3(4) . . . yes
Co(1) N(9) C(25) 119.8(4) . . . yes
C(21) N(9) C(25) 117.7(5) . . . yes
N(10) N(10) C(23) 99.9(9) 2_555 . . yes
N(10) N(10) C(23) 48.7(7) 2_555 . 2_555 yes
C(23) N(10) C(23) 148.6(3) . . 2_555 yes
Co(1) N(11) O(3) 67(1) . . . yes
Co(1) N(11) C(26) 126.2(8) . . . yes
Co(1) N(11) C(30) 119.6(8) . . . yes
O(3) N(11) C(26) 59(1) . . . yes
O(3) N(11) C(30) 167(2) . . . yes
C(26) N(11) C(30) 114(1) . . . yes
N(13) N(12) C(26) 127(1) 2_565 . 2_565 yes
N(13) N(12) C(27) 85(1) 2_565 . 2_565 yes
N(13) N(12) C(28) 15(4) 2_565 . 2_565 yes
N(13) N(12) C(29) 111(2) 2_565 . 2_565 yes
N(13) N(12) C(30) 157(1) 2_565 . 2_565 yes
N(13) N(12) C(31) 46(1) 2_565 . . yes
N(13) N(12) C(35) 70(1) 2_565 . . yes
C(26) N(12) C(27) 42.5(9) 2_565 . 2_565 yes
C(26) N(12) C(28) 117(7) 2_565 . 2_565 yes
C(26) N(12) C(29) 120(1) 2_565 . 2_565 yes
C(26) N(12) C(30) 73.9(7) 2_565 . 2_565 yes
C(26) N(12) C(31) 83(1) 2_565 . . yes
C(26) N(12) C(35) 155(1) 2_565 . . yes
C(27) N(12) C(28) 75(7) 2_565 . 2_565 yes
C(27) N(12) C(29) 162(2) 2_565 . 2_565 yes
C(27) N(12) C(30) 116(1) 2_565 . 2_565 yes
C(27) N(12) C(31) 45(1) 2_565 . . yes
C(27) N(12) C(35) 146(2) 2_565 . . yes
C(28) N(12) C(29) 121(8) 2_565 . 2_565 yes
C(28) N(12) C(30) 167(8) 2_565 . 2_565 yes
C(28) N(12) C(31) 44(6) 2_565 . . yes
C(28) N(12) C(35) 76(7) 2_565 . . yes
C(29) N(12) C(30) 46(1) 2_565 . 2_565 yes
C(29) N(12) C(31) 148(2) 2_565 . . yes
C(29) N(12) C(35) 46(1) 2_565 . . yes
C(30) N(12) C(31) 147(1) 2_565 . . yes
C(30) N(12) C(35) 91(2) 2_565 . . yes
C(31) N(12) C(35) 116(1) . . . yes
N(12) N(13) N(14) 92(2) 2_565 . . yes
N(12) N(13) N(14) 164(1) 2_565 . 2_565 yes
N(12) N(13) C(28) 4(1) 2_565 . . yes
N(12) N(13) C(31) 34(1) 2_565 . 2_565 yes
N(12) N(13) C(32) 88(2) 2_565 . 2_565 yes
N(12) N(13) C(33) 145(1) 2_565 . . yes
N(12) N(13) C(33) 136(3) 2_565 . 2_565 yes
N(12) N(13) C(34) 74(1) 2_565 . 2_565 yes
N(12) N(13) C(35) 33(1) 2_565 . 2_565 yes
N(14) N(13) N(14) 72(1) . . 2_565 yes
N(14) N(13) C(28) 94(2) . . . yes
N(14) N(13) C(31) 125(2) . . 2_565 yes
N(14) N(13) C(32) 167(4) . . 2_565 yes
N(14) N(13) C(33) 53(2) . . . yes
N(14) N(13) C(33) 45(2) . . 2_565 yes
N(14) N(13) C(34) 18(1) . . 2_565 yes
N(14) N(13) C(35) 58(1) . . 2_565 yes
N(14) N(13) C(28) 167(1) 2_565 . . yes
N(14) N(13) C(31) 157(1) 2_565 . 2_565 yes
N(14) N(13) C(32) 104(3) 2_565 . 2_565 yes
N(14) N(13) C(33) 20.0(7) 2_565 . . yes
N(14) N(13) C(33) 28(2) 2_565 . 2_565 yes
N(14) N(13) C(34) 90(1) 2_565 . 2_565 yes
N(14) N(13) C(35) 131(1) 2_565 . 2_565 yes
C(28) N(13) C(31) 33(1) . . 2_565 yes
C(28) N(13) C(32) 87(3) . . 2_565 yes
C(28) N(13) C(33) 147(1) . . . yes
C(28) N(13) C(33) 139(3) . . 2_565 yes
C(28) N(13) C(34) 76(1) . . 2_565 yes
C(28) N(13) C(35) 35(1) . . 2_565 yes
C(31) N(13) C(32) 54(2) 2_565 . 2_565 yes
C(31) N(13) C(33) 169(1) 2_565 . . yes
C(31) N(13) C(33) 160(2) 2_565 . 2_565 yes
C(31) N(13) C(34) 108(1) 2_565 . 2_565 yes
C(31) N(13) C(35) 67(1) 2_565 . 2_565 yes
C(32) N(13) C(33) 124(3) 2_565 . . yes
C(32) N(13) C(33) 129(6) 2_565 . 2_565 yes
C(32) N(13) C(34) 161(3) 2_565 . 2_565 yes
C(32) N(13) C(35) 122(3) 2_565 . 2_565 yes
C(33) N(13) C(33) 10(2) . . 2_565 yes
C(33) N(13) C(34) 71(1) . . 2_565 yes
C(33) N(13) C(35) 111(1) . . 2_565 yes
C(33) N(13) C(34) 63(2) 2_565 . 2_565 yes
C(33) N(13) C(35) 103(3) 2_565 . 2_565 yes
C(34) N(13) C(35) 41.0(10) 2_565 . 2_565 yes
N(13) N(14) N(13) 107(1) . . 2_565 yes
N(13) N(14) N(14) 78(1) . . 2_565 yes
N(13) N(14) C(28) 54(2) . . . yes
N(13) N(14) C(32) 5(1) . . 2_565 yes
N(13) N(14) C(33) 95(2) . . . yes
N(13) N(14) C(33) 42(1) . . 2_565 yes
N(13) N(14) C(34) 135(3) . . 2_565 yes
N(13) N(14) C(35) 92(2) . . 2_565 yes
N(13) N(14) N(14) 28.2(8) 2_565 . 2_565 yes
N(13) N(14) C(28) 161(1) 2_565 . . yes
N(13) N(14) C(32) 106(1) 2_565 . 2_565 yes
N(13) N(14) C(33) 12(1) 2_565 . . yes
N(13) N(14) C(33) 64(2) 2_565 . 2_565 yes
N(13) N(14) C(34) 117(2) 2_565 . 2_565 yes
N(13) N(14) C(35) 160(1) 2_565 . 2_565 yes
N(14) N(14) C(28) 133(1) 2_565 . . yes
N(14) N(14) C(32) 78.0(9) 2_565 . 2_565 yes
N(14) N(14) C(33) 16(1) 2_565 . . yes
N(14) N(14) C(33) 36(2) 2_565 . 2_565 yes
N(14) N(14) C(34) 145(3) 2_565 . 2_565 yes
N(14) N(14) C(35) 170(1) 2_565 . 2_565 yes
C(28) N(14) C(32) 55(1) . . 2_565 yes
C(28) N(14) C(33) 149(1) . . . yes
C(28) N(14) C(33) 97(2) . . 2_565 yes
C(28) N(14) C(34) 80(2) . . 2_565 yes
C(28) N(14) C(35) 37(1) . . 2_565 yes
C(32) N(14) C(33) 94(1) 2_565 . . yes
C(32) N(14) C(33) 41(2) 2_565 . 2_565 yes
C(32) N(14) C(34) 136(3) 2_565 . 2_565 yes
C(32) N(14) C(35) 92(1) 2_565 . 2_565 yes
C(33) N(14) C(33) 52(3) . . 2_565 yes
C(33) N(14) C(34) 128(2) . . 2_565 yes
C(33) N(14) C(35) 172(1) . . 2_565 yes
C(33) N(14) C(34) 177(4) 2_565 . 2_565 yes
C(33) N(14) C(35) 134(3) 2_565 . 2_565 yes
C(34) N(14) C(35) 43(2) 2_565 . 2_565 yes
C(36) N(15) C(40) 116.5(5) . . . yes
N(16) N(16) C(38) 113.3(6) 2_756 . . yes
N(16) N(16) C(38) 36.9(4) 2_756 . 2_756 yes
C(38) N(16) C(38) 150.2(3) . . 2_756 yes
N(1) C(1) C(2) 124.5(5) . . . yes
C(1) C(2) C(3) 117.2(5) . . . yes
N(3) C(3) N(4) 29.5(2) . . . yes
N(3) C(3) C(2) 123.1(4) . . . yes
N(3) C(3) C(4) 117.0(5) . . . yes
N(4) C(3) C(2) 93.6(3) . . . yes
N(4) C(3) C(4) 146.4(4) . . . yes
C(2) C(3) C(4) 119.8(5) . . . yes
C(3) C(4) C(5) 118.4(5) . . . yes
N(1) C(5) C(4) 124.9(5) . . . yes
N(2) C(6) C(7) 123.2(5) . . . yes
C(6) C(7) C(8) 119.2(5) . . . yes
N(3) C(8) N(4) 29.5(2) . . . yes
N(3) C(8) C(7) 95.5(4) . . . yes
N(3) C(8) C(9) 145.9(4) . . . yes
N(4) C(8) C(7) 124.9(5) . . . yes
N(4) C(8) C(9) 116.5(5) . . . yes
C(7) C(8) C(9) 118.6(5) . . . yes
C(8) C(9) C(10) 117.8(5) . . . yes
N(2) C(10) C(9) 124.8(5) . . . yes
N(5) C(11) C(12) 123.8(5) . . . yes
C(11) C(12) C(13) 119.5(5) . . . yes
N(7) C(13) N(8) 30.2(2) . . . yes
N(7) C(13) C(12) 116.6(5) . . . yes
N(7) C(13) C(14) 124.5(5) . . . yes
N(8) C(13) C(12) 146.0(4) . . . yes
N(8) C(13) C(14) 94.7(4) . . . yes
C(12) C(13) C(14) 118.9(5) . . . yes
C(13) C(14) C(15) 117.5(5) . . . yes
N(5) C(15) C(14) 124.8(5) . . . yes
N(6) C(16) C(17) 124.1(6) . . . yes
N(6) C(16) C(20) 32.0(3) . . . yes
C(17) C(16) C(20) 92.1(4) . . . yes
C(16) C(17) C(18) 118.7(6) . . . yes
N(7) C(18) N(8) 30.8(2) . . . yes
N(7) C(18) C(17) 146.2(5) . . . yes
N(7) C(18) C(19) 95.4(4) . . . yes
N(8) C(18) C(17) 115.7(5) . . . yes
N(8) C(18) C(19) 126.2(5) . . . yes
C(17) C(18) C(19) 118.1(5) . . . yes
C(18) C(19) C(20) 117.7(5) . . . yes
N(6) C(20) C(16) 32.7(3) . . . yes
N(6) C(20) C(19) 126.0(6) . . . yes
C(16) C(20) C(19) 93.3(4) . . . yes
N(9) C(21) C(22) 121.6(6) . . . yes
C(21) C(22) C(23) 119.3(6) . . . yes
N(10) C(23) N(10) 31.4(3) . . 2_555 yes
N(10) C(23) C(22) 129.8(6) . . . yes
N(10) C(23) C(24) 111.4(6) . . . yes
N(10) C(23) C(22) 98.5(5) 2_555 . . yes
N(10) C(23) C(24) 142.8(6) 2_555 . . yes
C(22) C(23) C(24) 118.7(6) . . . yes
C(23) C(24) C(25) 118.5(7) . . . yes
N(9) C(25) C(24) 124.1(6) . . . yes
O(3) C(26) O(4) 113(1) . . . yes
O(3) C(26) N(11) 28.9(6) . . . yes
O(3) C(26) N(12) 109(1) . . 2_565 yes
O(3) C(26) C(27) 152(1) . . . yes
O(4) C(26) N(11) 130(1) . . . yes
O(4) C(26) N(12) 126(1) . . 2_565 yes
O(4) C(26) C(27) 92(1) . . . yes
N(11) C(26) N(12) 81.6(10) . . 2_565 yes
N(11) C(26) C(27) 125(1) . . . yes
N(12) C(26) C(27) 44.0(9) 2_565 . . yes
N(12) C(27) C(26) 93(1) 2_565 . . yes
N(12) C(27) C(28) 22(1) 2_565 . . yes
N(12) C(27) C(31) 59(1) 2_565 . 2_565 yes
N(12) C(27) C(32) 75(1) 2_565 . 2_565 yes
C(26) C(27) C(28) 116(1) . . . yes
C(26) C(27) C(31) 138(1) . . 2_565 yes
C(26) C(27) C(32) 161(1) . . 2_565 yes
C(28) C(27) C(31) 43(1) . . 2_565 yes
C(28) C(27) C(32) 54(1) . . 2_565 yes
C(31) C(27) C(32) 23(1) 2_565 . 2_565 yes
N(12) C(28) N(13) 160(6) 2_565 . . yes
N(12) C(28) N(14) 136(8) 2_565 . . yes
N(12) C(28) C(27) 82(6) 2_565 . . yes
N(12) C(28) C(29) 38(6) 2_565 . . yes
N(12) C(28) C(31) 112(7) 2_565 . 2_565 yes
N(12) C(28) C(32) 153(5) 2_565 . 2_565 yes
N(12) C(28) C(34) 118(8) 2_565 . 2_565 yes
N(12) C(28) C(35) 78(7) 2_565 . 2_565 yes
N(13) C(28) N(14) 30.4(8) . . . yes
N(13) C(28) C(27) 110(2) . . . yes
N(13) C(28) C(29) 127(2) . . . yes
N(13) C(28) C(31) 69(2) . . 2_565 yes
N(13) C(28) C(32) 24.5(8) . . 2_565 yes
N(13) C(28) C(34) 50(1) . . 2_565 yes
N(13) C(28) C(35) 92(1) . . 2_565 yes
N(14) C(28) C(27) 140(2) . . . yes
N(14) C(28) C(29) 98(2) . . . yes
N(14) C(28) C(31) 98(2) . . 2_565 yes
N(14) C(28) C(32) 54.6(9) . . 2_565 yes
N(14) C(28) C(34) 20.5(6) . . 2_565 yes
N(14) C(28) C(35) 62(1) . . 2_565 yes
C(27) C(28) C(29) 121(2) . . . yes
C(27) C(28) C(31) 49(2) . . 2_565 yes
C(27) C(28) C(32) 87(2) . . 2_565 yes
C(27) C(28) C(34) 158(2) . . 2_565 yes
C(27) C(28) C(35) 154(2) . . 2_565 yes
C(29) C(28) C(31) 139(3) . . 2_565 yes
C(29) C(28) C(32) 145(2) . . 2_565 yes
C(29) C(28) C(34) 79(1) . . 2_565 yes
C(29) C(28) C(35) 41(1) . . 2_565 yes
C(31) C(28) C(32) 45(1) 2_565 . 2_565 yes
C(31) C(28) C(34) 118(2) 2_565 . 2_565 yes
C(31) C(28) C(35) 155(2) 2_565 . 2_565 yes
C(32) C(28) C(34) 75(1) 2_565 . 2_565 yes
C(32) C(28) C(35) 116(1) 2_565 . 2_565 yes
C(34) C(28) C(35) 41(1) 2_565 . 2_565 yes
N(12) C(29) C(28) 19(1) 2_565 . . yes
N(12) C(29) C(30) 98(2) 2_565 . . yes
N(12) C(29) C(31) 17(1) 2_565 . 2_565 yes
N(12) C(29) C(35) 80(2) 2_565 . 2_565 yes
C(28) C(29) C(30) 117(1) . . . yes
C(28) C(29) C(31) 16(1) . . 2_565 yes
C(28) C(29) C(35) 62(2) . . 2_565 yes
C(30) C(29) C(31) 109(1) . . 2_565 yes
C(30) C(29) C(35) 158(1) . . 2_565 yes
C(31) C(29) C(35) 75(2) 2_565 . 2_565 yes
O(3) C(30) N(11) 4.0(8) . . . yes
O(3) C(30) N(12) 88(1) . . 2_565 yes
O(3) C(30) C(29) 123(1) . . . yes
O(3) C(30) C(35) 122.0(8) . . 2_565 yes
N(11) C(30) N(12) 90(1) . . 2_565 yes
N(11) C(30) C(29) 125(1) . . . yes
N(11) C(30) C(35) 123.4(10) . . 2_565 yes
N(12) C(30) C(29) 35(1) 2_565 . . yes
N(12) C(30) C(35) 35(1) 2_565 . 2_565 yes
C(29) C(30) C(35) 9.0(8) . . 2_565 yes
N(12) C(31) N(13) 99(1) . . 2_565 yes
N(12) C(31) C(27) 74(1) . . 2_565 yes
N(12) C(31) C(28) 23(1) . . 2_565 yes
N(12) C(31) C(29) 13(1) . . 2_565 yes
N(12) C(31) C(32) 126(2) . . . yes
N(12) C(31) C(35) 31(1) . . . yes
N(13) C(31) C(27) 140(1) 2_565 . 2_565 yes
N(13) C(31) C(28) 77(2) 2_565 . 2_565 yes
N(13) C(31) C(29) 91(1) 2_565 . 2_565 yes
N(13) C(31) C(32) 27(1) 2_565 . . yes
N(13) C(31) C(35) 67(1) 2_565 . . yes
C(27) C(31) C(28) 86(2) 2_565 . 2_565 yes
C(27) C(31) C(29) 87(1) 2_565 . 2_565 yes
C(27) C(31) C(32) 138(1) 2_565 . . yes
C(27) C(31) C(35) 100(1) 2_565 . . yes
C(28) C(31) C(29) 23(2) 2_565 . 2_565 yes
C(28) C(31) C(32) 104(2) 2_565 . . yes
C(28) C(31) C(35) 14(1) 2_565 . . yes
C(29) C(31) C(32) 117(1) 2_565 . . yes
C(29) C(31) C(35) 24.8(5) 2_565 . . yes
C(32) C(31) C(35) 95(1) . . . yes
N(13) C(32) N(14) 7(2) 2_565 . 2_565 yes
N(13) C(32) C(27) 103(3) 2_565 . 2_565 yes
N(13) C(32) C(28) 68(3) 2_565 . 2_565 yes
N(13) C(32) C(31) 98(3) 2_565 . . yes
N(13) C(32) C(33) 24(2) 2_565 . . yes
N(14) C(32) C(27) 106(1) 2_565 . 2_565 yes
N(14) C(32) C(28) 69(1) 2_565 . 2_565 yes
N(14) C(32) C(31) 98(1) 2_565 . . yes
N(14) C(32) C(33) 21.8(9) 2_565 . . yes
C(27) C(32) C(28) 37(1) 2_565 . 2_565 yes
C(27) C(32) C(31) 18.1(8) 2_565 . . yes
C(27) C(32) C(33) 128(1) 2_565 . . yes
C(28) C(32) C(31) 30(1) 2_565 . . yes
C(28) C(32) C(33) 91(1) 2_565 . . yes
C(31) C(32) C(33) 120(2) . . . yes
N(13) C(33) N(13) 169(2) . . 2_565 yes
N(13) C(33) N(14) 32.0(9) . . . yes
N(13) C(33) N(14) 95(3) . . 2_565 yes
N(13) C(33) C(32) 147(1) . . . yes
N(13) C(33) C(33) 5(1) . . 2_565 yes
N(13) C(33) C(34) 96(1) . . . yes
N(13) C(33) C(34) 47.4(7) . . 2_565 yes
N(13) C(33) N(14) 139(3) 2_565 . . yes
N(13) C(33) N(14) 91(3) 2_565 . 2_565 yes
N(13) C(33) C(32) 25(3) 2_565 . . yes
N(13) C(33) C(33) 163(3) 2_565 . 2_565 yes
N(13) C(33) C(34) 90(3) 2_565 . . yes
N(13) C(33) C(34) 124(3) 2_565 . 2_565 yes
N(14) C(33) N(14) 127(3) . . 2_565 yes
N(14) C(33) C(32) 116(1) . . . yes
N(14) C(33) C(33) 27(1) . . 2_565 yes
N(14) C(33) C(34) 127(1) . . . yes
N(14) C(33) C(34) 15.7(7) . . 2_565 yes
N(14) C(33) C(32) 116(2) 2_565 . . yes
N(14) C(33) C(33) 99(4) 2_565 . 2_565 yes
N(14) C(33) C(34) 1(2) 2_565 . . yes
N(14) C(33) C(34) 142(3) 2_565 . 2_565 yes
C(32) C(33) C(33) 143(3) . . 2_565 yes
C(32) C(33) C(34) 115(1) . . . yes
C(32) C(33) C(34) 100(1) . . 2_565 yes
C(33) C(33) C(34) 100(3) 2_565 . . yes
C(33) C(33) C(34) 43(1) 2_565 . 2_565 yes
C(34) C(33) C(34) 143(1) . . 2_565 yes
N(13) C(34) N(14) 26(2) 2_565 . 2_565 yes
N(13) C(34) C(28) 52(1) 2_565 . 2_565 yes
N(13) C(34) C(33) 25.5(8) 2_565 . . yes
N(13) C(34) C(33) 61(1) 2_565 . 2_565 yes
N(13) C(34) C(35) 89(1) 2_565 . . yes
N(14) C(34) C(28) 78(2) 2_565 . 2_565 yes
N(14) C(34) C(33) 1(2) 2_565 . . yes
N(14) C(34) C(33) 35(2) 2_565 . 2_565 yes
N(14) C(34) C(35) 114(2) 2_565 . . yes
C(28) C(34) C(33) 77(1) 2_565 . . yes
C(28) C(34) C(33) 113(1) 2_565 . 2_565 yes
C(28) C(34) C(35) 36(1) 2_565 . . yes
C(33) C(34) C(33) 36(1) . . 2_565 yes
C(33) C(34) C(35) 114(1) . . . yes
C(33) C(34) C(35) 150(1) 2_565 . . yes
N(12) C(35) N(13) 75(1) . . 2_565 yes
N(12) C(35) N(14) 104(1) . . 2_565 yes
N(12) C(35) C(28) 24(1) . . 2_565 yes
N(12) C(35) C(29) 52(1) . . 2_565 yes
N(12) C(35) C(30) 53(1) . . 2_565 yes
N(12) C(35) C(31) 31(1) . . . yes
N(12) C(35) C(34) 125(2) . . . yes
N(13) C(35) N(14) 29.0(7) 2_565 . 2_565 yes
N(13) C(35) C(28) 51(1) 2_565 . 2_565 yes
N(13) C(35) C(29) 121(2) 2_565 . 2_565 yes
N(13) C(35) C(30) 127(1) 2_565 . 2_565 yes
N(13) C(35) C(31) 44.2(7) 2_565 . . yes
N(13) C(35) C(34) 49(1) 2_565 . . yes
N(14) C(35) C(28) 80(1) 2_565 . 2_565 yes
N(14) C(35) C(29) 141(2) 2_565 . 2_565 yes
N(14) C(35) C(30) 151(1) 2_565 . 2_565 yes
N(14) C(35) C(31) 72(1) 2_565 . . yes
N(14) C(35) C(34) 21.1(8) 2_565 . . yes
C(28) C(35) C(29) 76(2) 2_565 . 2_565 yes
C(28) C(35) C(30) 78(1) 2_565 . 2_565 yes
C(28) C(35) C(31) 10(1) 2_565 . . yes
C(28) C(35) C(34) 101(2) 2_565 . . yes
C(29) C(35) C(30) 12(1) 2_565 . 2_565 yes
C(29) C(35) C(31) 80(2) 2_565 . . yes
C(29) C(35) C(34) 152(2) 2_565 . . yes
C(30) C(35) C(31) 83.6(8) 2_565 . . yes
C(30) C(35) C(34) 164(1) 2_565 . . yes
C(31) C(35) C(34) 93(1) . . . yes
N(15) C(36) C(37) 124.6(5) . . . yes
C(36) C(37) C(38) 118.0(5) . . . yes
N(16) C(38) N(16) 29.8(3) . . 2_756 yes
N(16) C(38) C(37) 116.6(5) . . . yes
N(16) C(38) C(39) 124.2(5) . . . yes
N(16) C(38) C(37) 145.9(5) 2_756 . . yes
N(16) C(38) C(39) 94.9(4) 2_756 . . yes
C(37) C(38) C(39) 119.1(5) . . . yes
C(38) C(39) C(40) 118.3(5) . . . yes
N(15) C(40) C(39) 123.4(6) . . . yes

loop_
_geom_bond_atom_site_label_1
_geom_bond_atom_site_label_2
_geom_bond_distance
_geom_bond_site_symmetry_1
_geom_bond_site_symmetry_2
_geom_bond_publ_flag
Co(1) O(1) 2.118(3) . . yes
Co(1) O(2) 2.111(3) . . yes
Co(1) O(3) 2.07(1) . . yes
Co(1) N(1) 2.219(4) . . yes
Co(1) N(5) 2.164(4) . . yes
Co(1) N(9) 2.188(4) . . yes
Co(1) N(11) 2.23(1) . . yes
P(1) F(1) 1.564(4) . . yes
P(1) F(2) 1.516(5) . . yes
P(1) F(3) 1.532(5) . . yes
P(1) F(4) 1.543(5) . . yes
P(1) F(5) 1.579(5) . . yes
P(1) F(6) 1.559(6) . . yes
P(2) F(7) 1.446(7) . . yes
P(2) F(8) 1.558(6) . . yes
P(2) F(9) 1.548(9) . . yes
P(2) F(10) 1.515(6) . . yes
P(2) F(11) 1.484(6) . . yes
P(2) F(12) 1.475(6) . . yes
F(1) F(2) 2.166(7) . . yes
F(1) F(4) 2.212(7) . . yes
F(1) F(5) 2.220(6) . . yes
F(1) F(6) 2.171(8) . . yes
F(2) F(3) 2.17(1) . . yes
F(2) F(5) 2.185(8) . . yes
F(2) F(6) 2.20(1) . . yes
F(3) F(4) 2.156(9) . . yes
F(3) F(5) 2.168(9) . . yes
F(4) F(5) 2.181(8) . . yes
F(4) F(6) 2.201(8) . . yes
F(7) F(8) 2.19(1) . . yes
F(7) F(10) 2.10(1) . . yes
F(7) F(11) 2.07(1) . . yes
F(7) F(12) 2.19(1) . . yes
F(8) F(9) 2.10(1) . . yes
F(8) F(11) 2.081(9) . . yes
F(8) F(12) 2.20(1) . . yes
F(9) F(10) 2.18(1) . . yes
F(9) F(11) 2.15(1) . . yes
F(9) F(12) 2.00(1) . . yes
F(10) F(11) 2.14(1) . . yes
F(10) F(12) 2.093(9) . . yes
O(3) N(11) 0.646(10) . . yes
O(3) C(26) 1.15(1) . . yes
O(3) C(30) 2.03(1) . . yes
O(4) C(26) 2.03(3) . . yes
N(1) C(1) 1.348(6) . . yes
N(1) C(5) 1.339(6) . . yes
N(2) C(6) 1.351(8) . . yes
N(2) C(10) 1.330(7) . . yes
N(3) N(4) 1.222(6) . . yes
N(3) C(3) 1.433(6) . . yes
N(3) C(8) 2.237(7) . . yes
N(4) C(3) 2.245(6) . . yes
N(4) C(8) 1.420(6) . . yes
N(5) C(11) 1.343(6) . . yes
N(5) C(15) 1.346(6) . . yes
N(6) C(16) 1.341(8) . . yes
N(6) C(20) 1.315(7) . . yes
N(7) N(8) 1.234(6) . . yes
N(7) C(13) 1.440(6) . . yes
N(7) C(18) 2.227(7) . . yes
N(8) C(13) 2.242(7) . . yes
N(8) C(18) 1.441(7) . . yes
N(9) C(21) 1.318(6) . . yes
N(9) C(25) 1.345(7) . . yes
N(10) N(10) 1.092(9) . 2_555 yes
N(10) C(23) 1.576(10) . . yes
N(10) C(23) 2.066(10) . 2_555 yes
N(11) C(26) 1.34(2) . . yes
N(11) C(30) 1.39(1) . . yes
N(12) N(13) 2.22(3) . 2_565 yes
N(12) C(26) 2.03(3) . 2_565 yes
N(12) C(27) 1.41(3) . 2_565 yes
N(12) C(28) 0.55(3) . 2_565 yes
N(12) C(29) 1.03(3) . 2_565 yes
N(12) C(30) 1.78(2) . 2_565 yes
N(12) C(31) 1.27(4) . . yes
N(12) C(35) 1.28(4) . . yes
N(13) N(14) 1.05(2) . . yes
N(13) N(14) 2.18(3) . 2_565 yes
N(13) C(28) 1.70(3) . . yes
N(13) C(31) 1.63(2) . 2_565 yes
N(13) C(32) 0.76(2) . 2_565 yes
N(13) C(33) 1.98(3) . . yes
N(13) C(33) 0.72(2) . 2_565 yes
N(13) C(34) 1.66(2) . 2_565 yes
N(13) C(35) 2.17(4) . 2_565 yes
N(14) N(14) 2.13(4) . 2_565 yes
N(14) C(28) 2.07(3) . . yes
N(14) C(32) 1.80(2) . 2_565 yes
N(14) C(33) 1.59(3) . . yes
N(14) C(33) 0.75(2) . 2_565 yes
N(14) C(34) 0.74(2) . 2_565 yes
N(14) C(35) 1.86(3) . 2_565 yes
N(15) C(36) 1.316(7) . . yes
N(15) C(40) 1.336(7) . . yes
N(16) N(16) 1.199(8) . 2_756 yes
N(16) C(38) 1.450(7) . . yes
N(16) C(38) 2.218(7) . 2_756 yes
C(1) C(2) 1.372(7) . . yes
C(2) C(3) 1.389(7) . . yes
C(3) C(4) 1.357(7) . . yes
C(4) C(5) 1.361(8) . . yes
C(6) C(7) 1.369(8) . . yes
C(7) C(8) 1.384(7) . . yes
C(8) C(9) 1.388(7) . . yes
C(9) C(10) 1.374(8) . . yes
C(11) C(12) 1.365(7) . . yes
C(12) C(13) 1.366(8) . . yes
C(13) C(14) 1.381(7) . . yes
C(14) C(15) 1.380(7) . . yes
C(16) C(17) 1.370(8) . . yes
C(16) C(20) 2.245(9) . . yes
C(17) C(18) 1.388(8) . . yes
C(18) C(19) 1.381(8) . . yes
C(19) C(20) 1.373(8) . . yes
C(21) C(22) 1.407(8) . . yes
C(22) C(23) 1.38(1) . . yes
C(23) C(24) 1.368(10) . . yes
C(24) C(25) 1.364(9) . . yes
C(26) C(27) 1.37(2) . . yes
C(27) C(28) 1.38(4) . . yes
C(27) C(31) 1.05(2) . 2_565 yes
C(27) C(32) 2.25(2) . 2_565 yes
C(28) C(29) 1.40(4) . . yes
C(28) C(31) 0.95(4) . 2_565 yes
C(28) C(32) 1.83(4) . 2_565 yes
C(28) C(34) 2.09(4) . 2_565 yes
C(28) C(35) 1.27(5) . 2_565 yes
C(29) C(30) 1.31(2) . . yes
C(29) C(31) 2.21(3) . 2_565 yes
C(29) C(35) 0.94(2) . 2_565 yes
C(30) C(35) 2.21(2) . 2_565 yes
C(31) C(32) 1.34(2) . . yes
C(31) C(35) 2.17(3) . . yes
C(32) C(33) 1.34(3) . . yes
C(33) C(33) 1.28(3) . 2_565 yes
C(33) C(34) 1.49(3) . . yes
C(33) C(34) 2.13(2) . 2_565 yes
C(34) C(35) 1.42(2) . . yes
C(36) C(37) 1.375(8) . . yes
C(37) C(38) 1.367(7) . . yes
C(38) C(39) 1.377(8) . . yes
C(39) C(40) 1.378(8) . . yes

loop_
_geom_contact_atom_site_label_1
_geom_contact_atom_site_label_2
_geom_contact_distance
_geom_contact_site_symmetry_1
_geom_contact_site_symmetry_2
_geom_contact_publ_flag
F(1) O(1) 2.870(5) . . ?
F(1) O(2) 3.260(5) . . ?
F(1) C(20) 3.379(8) . 1_456 ?
F(1) N(6) 3.461(7) . 1_456 ?
F(1) C(39) 3.540(9) . 2_656 ?
F(2) C(30) 3.12(1) . 1_556 ?
F(2) C(29) 3.48(2) . 1_556 ?
F(3) C(11) 3.204(9) . 1_556 ?
F(3) C(12) 3.230(10) . 1_556 ?
F(3) F(3) 3.32(1) . 2_657 ?
F(3) C(21) 3.59(1) . 1_556 ?
F(4) C(40) 3.230(9) . 2_656 ?
F(4) C(40) 3.294(8) . . ?
F(4) N(15) 3.332(8) . 2_656 ?
F(4) O(1) 3.492(5) . 2_656 ?
F(4) C(11) 3.496(8) . 2_656 ?
F(5) C(12) 3.492(7) . 2_656 ?
F(5) C(22) 3.547(8) . 1_556 ?
F(6) C(13) 3.324(9) . 1_556 ?
F(6) C(14) 3.429(9) . 1_556 ?
F(7) C(14) 3.189(10) . . ?
F(7) C(15) 3.33(1) . . ?
F(7) C(5) 3.42(1) . . ?
F(7) C(4) 3.514(9) . . ?
F(8) C(3) 3.243(8) . . ?
F(8) C(16) 3.254(9) . 1_556 ?
F(8) C(17) 3.360(9) . 1_556 ?
F(8) C(2) 3.486(8) . . ?
F(8) C(4) 3.528(9) . . ?
F(9) C(26) 3.13(1) . 1_655 ?
F(9) C(27) 3.26(2) . 1_655 ?
F(9) C(16) 3.51(1) . 1_556 ?
F(10) C(9) 3.283(8) . 1_554 ?
F(10) C(35) 3.38(2) . 2_665 ?
F(10) C(28) 3.40(2) . 1_655 ?
F(10) C(10) 3.457(9) . 1_554 ?
F(10) N(12) 3.52(2) . 2_665 ?
F(11) O(4) 2.68(4) . 2_666 ?
F(11) C(26) 3.12(1) . 2_666 ?
F(11) C(27) 3.15(2) . 2_666 ?
F(11) C(10) 3.320(8) . 1_554 ?
F(11) O(4) 3.50(3) . 1_655 ?
F(11) C(5) 3.59(1) . 2_666 ?
F(12) C(37) 3.231(8) . . ?
F(12) C(36) 3.30(1) . . ?
F(12) C(24) 3.36(1) . 1_655 ?
F(12) C(25) 3.46(1) . 1_655 ?
O(1) N(15) 2.699(6) . . ?
O(1) C(40) 3.483(7) . 2_656 ?
O(1) C(40) 3.512(7) . . ?
O(2) N(2) 2.766(5) . 2_667 ?
O(2) N(6) 2.770(6) . 1_456 ?
O(2) O(4) 3.33(3) . . ?
O(2) C(16) 3.366(8) . 1_456 ?
O(2) C(6) 3.574(7) . 2_667 ?
O(3) O(4) 2.70(3) . . ?
O(4) N(11) 3.07(3) . . ?
O(4) O(4) 3.14(6) . 2_566 ?
O(4) C(27) 3.23(3) . 2_566 ?
O(4) C(10) 3.24(3) . 2_667 ?
O(4) C(31) 3.52(3) . 2_565 ?
O(4) C(32) 3.53(3) . 1_556 ?
O(4) N(2) 3.54(3) . 2_667 ?
O(4) C(31) 3.58(3) . 1_556 ?
N(1) N(2) 3.293(5) . 2_667 ?
N(2) C(1) 3.255(7) . 2_667 ?
N(2) C(34) 3.37(2) . 1_656 ?
N(2) C(2) 3.483(7) . 2_667 ?
N(2) N(14) 3.50(2) . 2_666 ?
N(2) C(5) 3.510(7) . 2_667 ?
N(3) C(8) 3.523(7) . 2_667 ?
N(4) N(4) 3.583(9) . 2_667 ?
N(4) C(8) 3.598(7) . 2_667 ?
N(6) N(16) 3.573(7) . 1_554 ?
N(10) C(19) 3.503(8) . 1_455 ?
N(12) C(7) 3.42(2) . 1_454 ?
N(13) C(10) 3.40(2) . 1_454 ?
N(13) C(8) 3.56(2) . 2_666 ?
N(14) C(10) 3.48(2) . 2_666 ?
N(14) C(9) 3.55(2) . 1_454 ?
N(14) C(6) 3.57(2) . 2_666 ?
N(15) C(1) 3.434(6) . . ?
N(15) C(11) 3.526(7) . . ?
N(16) C(20) 3.431(8) . 1_556 ?
C(1) C(6) 3.313(7) . 2_667 ?
C(1) C(36) 3.580(7) . . ?
C(2) C(6) 3.238(8) . 2_667 ?
C(2) C(7) 3.487(7) . 2_667 ?
C(4) C(10) 3.425(8) . 2_667 ?
C(5) C(10) 3.490(8) . 2_667 ?
C(6) C(29) 3.19(2) . 2_666 ?
C(6) C(35) 3.34(2) . 1_656 ?
C(6) C(34) 3.41(2) . 1_656 ?
C(7) C(29) 3.25(1) . 2_666 ?
C(7) C(31) 3.46(2) . 1_656 ?
C(7) C(28) 3.50(3) . 2_666 ?
C(7) C(35) 3.54(2) . 1_656 ?
C(8) C(32) 3.47(2) . 1_656 ?
C(8) C(31) 3.57(2) . 1_656 ?
C(8) C(33) 3.58(2) . 1_656 ?
C(9) C(33) 3.41(1) . 1_656 ?
C(9) C(33) 3.54(2) . 2_666 ?
C(10) C(33) 3.42(2) . 2_666 ?
C(10) C(33) 3.52(2) . 1_656 ?
C(10) C(32) 3.54(2) . 2_666 ?
C(11) C(36) 3.449(9) . . ?
C(16) C(37) 3.53(1) . 1_554 ?
C(21) C(39) 3.579(9) . 2_656 ?
